data_4126540
loop_
_publ_author_name
'Hennersdorf, Felix'
'Fr\"otschel, Julia'
'Weigand, Jan J.'

_publ_section_title
;
 Selective Derivatization of a Hexaphosphane from Functionalization of
 White Phosphorus.
;
_journal_name_full 'Journal of the American Chemical Society'
_journal_paper_doi 10.1021/jacs.7b07704
_journal_year 2017
_chemical_formula_moiety 'C70 H92 Cl Ga2 N4 P7, 0.5(C5 H12), C H2 Cl2'
_chemical_formula_sum 'C73.5 H100 Cl3 Ga2 N4 P7'
_chemical_formula_weight 1502.15
_space_group_crystal_system monoclinic
_space_group_IT_number 15
_space_group_name_Hall '-C 2yc'
_space_group_name_H-M_alt 'C 1 2/c 1'
_symmetry_space_group_name_Hall '-C 2yc'
_symmetry_space_group_name_H-M 'C 1 2/c 1'
_atom_sites_solution_hydrogens geom
_audit_creation_date 2017-02-13
_audit_creation_method
;
Olex2 1.2
(compiled 2015.09.30 svn.r3233 for OlexSys, GUI svn.r5103)
;
_cell_angle_alpha 90
_cell_angle_beta 91.7696(4)
_cell_angle_gamma 90
_cell_formula_units_Z 8
_cell_length_a 42.77468(17)
_cell_length_b 16.26254(7)
_cell_length_c 22.00113(9)
_cell_measurement_reflns_used 33210
_cell_measurement_temperature 100.0(2)
_cell_measurement_theta_max 76.3540
_cell_measurement_theta_min 2.8950
_cell_volume 15297.24(11)
_computing_cell_refinement 'CrysAlisPro 1.171.38.43 (Rigaku OD, 2015)'
_computing_data_collection 'CrysAlisPro 1.171.38.43 (Rigaku OD, 2015)'
_computing_data_reduction 'CrysAlisPro 1.171.38.43 (Rigaku OD, 2015)'
_computing_molecular_graphics 'Olex2 (Dolomanov et al., 2009)'
_computing_publication_material 'Olex2 (Dolomanov et al., 2009)'
_computing_structure_refinement 'ShelXL (Sheldrick, 2015)'
_computing_structure_solution 'ShelXT (Sheldrick, 2015)'
_diffrn_ambient_environment N~2~
_diffrn_ambient_temperature 100.0(2)
_diffrn_detector 'CCD plate'
_diffrn_detector_area_resol_mean 5.2850
_diffrn_detector_type AtlasS2
_diffrn_measured_fraction_theta_full 1.000
_diffrn_measured_fraction_theta_max 0.989
_diffrn_measurement_details
;
List of Runs (angles in degrees, time in seconds):

  # Type    Start    End  Width  t~exp~   \w     \q     \k     \f   Frames
--------------------------------------------------------------------------
  1  \w    -61.00  34.00   0.50    1.00    --  -38.50  38.00-180.00  190
  2  \w    -65.00  32.00   0.50    1.00    --  -38.50  57.00  60.00  194
  3  \w     23.00  98.00   0.50    1.00    --   43.00-125.00-180.00  150
  4  \w     23.00  98.00   0.50    1.00    --   43.00-125.00 -30.00  150
  5  \w     31.00 108.00   0.50    4.00    --  111.00 -94.00-150.00  154
  6  \w     42.00 118.00   0.50    4.00    --  111.00 -30.00-150.00  152
  7  \w    140.00 165.00   0.50    4.00    --  111.00 125.00 -90.00   50
  8  \w    138.00 164.00   0.50    4.00    --  111.00  30.00  30.00   52
  9  \w    103.00 128.00   0.50    4.00    --  111.00  30.00  30.00   50
 10  \w     52.00 108.00   0.50    4.00    --  111.00 -94.00 -90.00  112
 11  \w     88.00 173.00   0.50    4.00    --  111.00  45.00  60.00  170
 12  \w     80.00 149.00   0.50    4.00    --  111.00  77.00 -30.00  138
 13  \w     54.00  93.00   0.50    4.00    --  111.00 -94.00 -60.00   78
 14  \w     54.00 108.00   0.50    4.00    --  111.00 -94.00 120.00  108
 15  \w     45.00  71.00   0.50    4.00    --  111.00 -61.00-150.00   52
 16  \w     95.00 137.00   0.50    4.00    --  111.00 125.00 -90.00   84
 17  \w     35.00  60.00   0.50    4.00    --  111.00 -94.00-180.00   50
 18  \w     48.00  74.00   0.50    4.00    --  111.00 -94.00 -30.00   52
 19  \w    114.00 154.00   0.50    4.00    --  111.00  51.00  83.00   80
;
_diffrn_measurement_device 'four-circle diffractometer'
_diffrn_measurement_device_type 'SuperNova, Dual, Cu at zero, AtlasS2'
_diffrn_measurement_method '\w scans'
_diffrn_orient_matrix_type 'CrysAlisPro convention (1999,Acta A55,543-557)'
_diffrn_orient_matrix_UB_11 0.0218880000
_diffrn_orient_matrix_UB_12 0.0151149000
_diffrn_orient_matrix_UB_13 0.0557694000
_diffrn_orient_matrix_UB_21 0.0042019000
_diffrn_orient_matrix_UB_22 0.0901103000
_diffrn_orient_matrix_UB_23 -0.0197861000
_diffrn_orient_matrix_UB_31 -0.0283074000
_diffrn_orient_matrix_UB_32 0.0251124000
_diffrn_orient_matrix_UB_33 0.0374752000
_diffrn_radiation_monochromator mirror
_diffrn_radiation_probe x-ray
_diffrn_radiation_type CuK\a
_diffrn_radiation_wavelength 1.54184
_diffrn_reflns_av_R_equivalents 0.0225
_diffrn_reflns_av_unetI/netI 0.0224
_diffrn_reflns_Laue_measured_fraction_full 1.000
_diffrn_reflns_Laue_measured_fraction_max 0.989
_diffrn_reflns_limit_h_max 26
_diffrn_reflns_limit_h_min -53
_diffrn_reflns_limit_k_max 18
_diffrn_reflns_limit_k_min -20
_diffrn_reflns_limit_l_max 27
_diffrn_reflns_limit_l_min -27
_diffrn_reflns_number 48808
_diffrn_reflns_point_group_measured_fraction_full 1.000
_diffrn_reflns_point_group_measured_fraction_max 0.989
_diffrn_reflns_theta_full 67.684
_diffrn_reflns_theta_max 76.654
_diffrn_reflns_theta_min 2.907
_diffrn_source 'micro-focus sealed X-ray tube'
_diffrn_source_type 'SuperNova (Cu) X-ray Source'
_exptl_absorpt_coefficient_mu 3.537
_exptl_absorpt_correction_T_max 0.810
_exptl_absorpt_correction_T_min 0.684
_exptl_absorpt_correction_type gaussian
_exptl_absorpt_process_details
;
CrysAlisPro 1.171.38.43 (Rigaku Oxford Diffraction, 2015)
Numerical absorption correction based on gaussian integration over
            a multifaceted crystal model
Empirical absorption correction using spherical harmonics,
 implemented in SCALE3 ABSPACK scaling algorithm.
;
_exptl_crystal_colour colourless
_exptl_crystal_colour_primary colourless
_exptl_crystal_density_diffrn 1.304
_exptl_crystal_description block
_exptl_crystal_F_000 6296
_exptl_crystal_size_max 0.295
_exptl_crystal_size_mid 0.184
_exptl_crystal_size_min 0.146
_refine_diff_density_max 1.201
_refine_diff_density_min -0.992
_refine_diff_density_rms 0.067
_refine_ls_extinction_method none
_refine_ls_goodness_of_fit_ref 1.052
_refine_ls_hydrogen_treatment constr
_refine_ls_matrix_type full
_refine_ls_number_parameters 861
_refine_ls_number_reflns 15927
_refine_ls_number_restraints 164
_refine_ls_restrained_S_all 1.048
_refine_ls_R_factor_all 0.0352
_refine_ls_R_factor_gt 0.0341
_refine_ls_shift/su_max 0.004
_refine_ls_shift/su_mean 0.000
_refine_ls_structure_factor_coef Fsqd
_refine_ls_weighting_details 'w=1/[\s^2^(Fo^2^)+(0.0469P)^2^+31.1928P] where P=(Fo^2^+2Fc^2^)/3'
_refine_ls_weighting_scheme calc
_refine_ls_wR_factor_gt 0.0926
_refine_ls_wR_factor_ref 0.0935
_reflns_Friedel_coverage 0.000
_reflns_number_gt 15340
_reflns_number_total 15927
_reflns_threshold_expression 'I > 2\s(I)'
_cod_data_source_file ja7b07704_si_015.cif
_cod_data_source_block 8_1
_cod_original_cell_volume 15297.23(11)
_cod_original_formula_sum 'C73.50 H100 Cl3 Ga2 N4 P7'
_cod_database_code 4126540
_chemical_oxdiff_formula C73.5H100Cl3Ga2N4P7
_shelx_space_group_comment
;
The symmetry employed for this shelxl refinement is uniquely defined
by the following loop, which should always be used as a source of
symmetry information in preference to the above space-group names.
They are only intended as comments.
;
_reflns_odcompleteness_completeness 99.85
_reflns_odcompleteness_iscentric 1
_reflns_odcompleteness_theta 74.33
_olex2_refinement_description
;
1. Fixed Uiso
 At 1.2 times of:
  All C(H) groups, All C(H,H) groups
 At 1.5 times of:
  All C(H,H,H) groups
2. Restrained distances
 C72-C73 \\sim C74-C73
 with sigma of 0.001
3. Uiso/Uaniso restraints and constraints
P7B \\sim C66B \\sim C65B \\sim C70B \\sim C68B \\sim C69B \\sim C67B: within
2A with sigma of 0.01 and sigma for terminal atoms of 0.02
C59B \\sim C60B \\sim C61B \\sim C62B \\sim C63B \\sim C64B: within 2A with
sigma of 0.01 and sigma for terminal atoms of 0.02
C59A \\sim C60A \\sim C61A \\sim C62A \\sim C63A \\sim C64A \\sim C59B \\sim
C60B \\sim C61B \\sim C62B \\sim C63B \\sim C64B: within 2A with sigma of 0.01
and sigma for terminal atoms of 0.02
4. Others
 Sof(P7B)=Sof(P4B)=Sof(C59B)=Sof(C60B)=Sof(H60B)=Sof(C61B)=Sof(H61B)=Sof(C62B)=
 Sof(H62B)=Sof(C63B)=Sof(H63B)=Sof(C64B)=Sof(H64B)=Sof(C65B)=Sof(C70B)=
 Sof(H70B)=Sof(C69B)=Sof(H69B)=Sof(C68B)=Sof(H68B)=Sof(C67B)=Sof(H67B)=
 Sof(C66B)=Sof(H66B)=1-FVAR(1)
 Sof(P4A)=Sof(P7A)=Sof(C59A)=Sof(C60A)=Sof(H60A)=Sof(C61A)=Sof(H61A)=Sof(C62A)=
 Sof(H62A)=Sof(C63A)=Sof(H63A)=Sof(C64A)=Sof(H64A)=Sof(C65A)=Sof(C66A)=
 Sof(H66A)=Sof(C67A)=Sof(H67A)=Sof(C68A)=Sof(H68A)=Sof(C69A)=Sof(H69A)=
 Sof(C70A)=Sof(H70A)=FVAR(1)
 Fixed Sof: H74A(0.5) H74B(0.5)
5.a Ternary CH refined with riding coordinates:
 C12(H12), C15(H15), C24(H24), C27(H27), C41(H41), C44(H44), C53(H53), C56(H56)
5.b Secondary CH2 refined with riding coordinates:
 C73(H73A,H73B), C74(H74A,H74B), C71(H71A,H71B)
5.c Aromatic/amide H refined with riding coordinates:
 C2(H2), C8(H8), C9(H9), C10(H10), C20(H20), C21(H21), C22(H22), C31(H31),
 C37(H37), C38(H38), C39(H39), C49(H49), C50(H50), C51(H51), C60A(H60A),
 C61A(H61A), C62A(H62A), C63A(H63A), C64A(H64A), C66A(H66A), C67A(H67A),
 C68A(H68A), C69A(H69A), C70A(H70A), C60B(H60B), C61B(H61B), C62B(H62B),
 C63B(H63B), C64B(H64B), C70B(H70B), C69B(H69B), C68B(H68B), C67B(H67B),
 C66B(H66B)
5.d Fitted hexagon refined as free rotating group:
 C59B(C60B,C61B,C62B,C63B,C64B), C65B(C70B,C69B,C68B,C67B,C66B)
5.e Idealised Me refined as rotating group:
 C4(H4A,H4B,H4C), C5(H5A,H5B,H5C), C13(H13A,H13B,H13C), C14(H14A,H14B,H14C),
 C16(H16A,H16B,H16C), C17(H17A,H17B,H17C), C25(H25A,H25B,H25C), C26(H26A,H26B,
 H26C), C28(H28A,H28B,H28C), C29(H29A,H29B,H29C), C33(H33A,H33B,H33C), C34(H34A,
 H34B,H34C), C42(H42A,H42B,H42C), C43(H43A,H43B,H43C), C45(H45A,H45B,H45C),
 C46(H46A,H46B,H46C), C54(H54A,H54B,H54C), C55(H55A,H55B,H55C), C57(H57A,H57B,
 H57C), C58(H58A,H58B,H58C), C72(H72A,H72B,H72C)
;
_shelx_shelxl_version_number 2014/7
_olex2_submission_special_instructions 'No special instructions were received'
_oxdiff_exptl_absorpt_empirical_details
;
Empirical correction (ABSPACK) includes:
- Absorption correction using spherical harmonics
- Frame scaling
;
_oxdiff_exptl_absorpt_empirical_full_max 1.163
_oxdiff_exptl_absorpt_empirical_full_min 0.851

loop_
_space_group_symop_operation_xyz
'x, y, z'
'-x, y, -z+1/2'
'x+1/2, y+1/2, z'
'-x+1/2, y+1/2, -z+1/2'
'-x, -y, -z'
'x, -y, z-1/2'
'-x+1/2, -y+1/2, -z'
'x+1/2, -y+1/2, z-1/2'

loop_
_atom_site_label
_atom_site_type_symbol
_atom_site_fract_x
_atom_site_fract_y
_atom_site_fract_z
_atom_site_U_iso_or_equiv
_atom_site_adp_type
_atom_site_occupancy
_atom_site_site_symmetry_order
_atom_site_calc_flag
_atom_site_refinement_flags_posn
_atom_site_refinement_flags_adp
_atom_site_refinement_flags_occupancy
_atom_site_disorder_assembly
_atom_site_disorder_group
Ga1 Ga 0.58996(2) 0.81356(2) 0.67749(2) 0.01316(6) Uani 1 1 d . . . . .
Ga2 Ga 0.64605(2) 0.58870(2) 0.53180(2) 0.01334(6) Uani 1 1 d . . . . .
Cl1 Cl 0.69610(2) 0.62335(3) 0.53969(2) 0.01913(9) Uani 1 1 d . . . . .
P1 P 0.58472(2) 0.68824(3) 0.73102(2) 0.01892(10) Uani 1 1 d . . . . .
P2 P 0.63353(2) 0.64448(3) 0.73222(2) 0.02061(10) Uani 1 1 d . . . . .
P3 P 0.59959(2) 0.59632(3) 0.66436(2) 0.02041(10) Uani 1 1 d . . . . .
P4A P 0.66261(2) 0.71284(3) 0.66666(2) 0.01560(12) Uani 0.9158(14) 1 d . . . A 1
P5 P 0.60661(2) 0.66634(3) 0.57746(2) 0.01581(9) Uani 1 1 d . . . . .
P6 P 0.62995(2) 0.77994(3) 0.60811(2) 0.01360(9) Uani 1 1 d . . . . .
P7A P 0.68545(2) 0.80906(3) 0.72458(2) 0.01746(12) Uani 0.9158(14) 1 d . . . A 1
N1 N 0.59324(4) 0.90849(9) 0.73385(7) 0.0164(3) Uani 1 1 d . . . . .
N2 N 0.55049(3) 0.85178(10) 0.63739(7) 0.0169(3) Uani 1 1 d . . . . .
N3 N 0.64067(3) 0.58585(9) 0.44301(6) 0.0145(3) Uani 1 1 d . . . . .
N4 N 0.64762(4) 0.46912(9) 0.54331(7) 0.0171(3) Uani 1 1 d . . . . .
C1 C 0.56877(4) 0.95722(12) 0.74452(8) 0.0200(4) Uani 1 1 d . . . . .
C2 C 0.53979(5) 0.95239(13) 0.71408(9) 0.0234(4) Uani 1 1 d . . . . .
H2 H 0.5233 0.9827 0.7314 0.028 Uiso 1 1 calc R . . . .
C3 C 0.53208(4) 0.90824(12) 0.66107(9) 0.0205(4) Uani 1 1 d . . . . .
C4 C 0.57242(5) 1.02679(14) 0.78978(10) 0.0290(4) Uani 1 1 d . . . . .
H4A H 0.5517 1.0446 0.8025 0.044 Uiso 1 1 calc GR . . . .
H4B H 0.5831 1.0730 0.7708 0.044 Uiso 1 1 calc GR . . . .
H4C H 0.5848 1.0079 0.8254 0.044 Uiso 1 1 calc GR . . . .
C5 C 0.50105(5) 0.93208(15) 0.63100(10) 0.0299(4) Uani 1 1 d . . . . .
H5A H 0.5016 0.9903 0.6195 0.045 Uiso 1 1 calc GR . . . .
H5B H 0.4842 0.9229 0.6595 0.045 Uiso 1 1 calc GR . . . .
H5C H 0.4973 0.8984 0.5946 0.045 Uiso 1 1 calc GR . . . .
C6 C 0.62212(4) 0.93050(12) 0.76584(8) 0.0190(4) Uani 1 1 d . . . . .
C7 C 0.64108(5) 0.99128(12) 0.74052(9) 0.0240(4) Uani 1 1 d . . . . .
C8 C 0.66789(5) 1.01526(14) 0.77353(11) 0.0316(5) Uani 1 1 d . . . . .
H8 H 0.6813 1.0555 0.7571 0.038 Uiso 1 1 calc R . . . .
C9 C 0.67532(5) 0.98140(16) 0.82994(11) 0.0346(5) Uani 1 1 d . . . . .
H9 H 0.6936 0.9987 0.8519 0.042 Uiso 1 1 calc R . . . .
C10 C 0.65599(5) 0.92208(15) 0.85440(10) 0.0299(5) Uani 1 1 d . . . . .
H10 H 0.6612 0.8995 0.8932 0.036 Uiso 1 1 calc R . . . .
C11 C 0.62903(5) 0.89504(13) 0.82287(9) 0.0227(4) Uani 1 1 d . . . . .
C12 C 0.63326(5) 1.03270(13) 0.67982(10) 0.0286(4) Uani 1 1 d . . . . .
H12 H 0.6116 1.0156 0.6667 0.034 Uiso 1 1 calc R . . . .
C13 C 0.63371(7) 1.12718(15) 0.68448(13) 0.0448(6) Uani 1 1 d . . . . .
H13A H 0.6187 1.1450 0.7146 0.067 Uiso 1 1 calc GR . . . .
H13B H 0.6280 1.1510 0.6448 0.067 Uiso 1 1 calc GR . . . .
H13C H 0.6547 1.1456 0.6971 0.067 Uiso 1 1 calc GR . . . .
C14 C 0.65554(6) 1.00473(14) 0.63090(11) 0.0343(5) Uani 1 1 d . . . . .
H14A H 0.6771 1.0184 0.6436 0.051 Uiso 1 1 calc GR . . . .
H14B H 0.6502 1.0327 0.5925 0.051 Uiso 1 1 calc GR . . . .
H14C H 0.6537 0.9451 0.6252 0.051 Uiso 1 1 calc GR . . . .
C15 C 0.60806(5) 0.83152(13) 0.85186(9) 0.0252(4) Uani 1 1 d . . . . .
H15 H 0.5922 0.8132 0.8203 0.030 Uiso 1 1 calc R . . . .
C16 C 0.59048(7) 0.86742(17) 0.90535(12) 0.0428(6) Uani 1 1 d . . . . .
H16A H 0.6056 0.8876 0.9363 0.064 Uiso 1 1 calc GR . . . .
H16B H 0.5774 0.8246 0.9230 0.064 Uiso 1 1 calc GR . . . .
H16C H 0.5772 0.9130 0.8910 0.064 Uiso 1 1 calc GR . . . .
C17 C 0.62632(6) 0.75572(15) 0.87377(10) 0.0351(5) Uani 1 1 d . . . . .
H17A H 0.6397 0.7364 0.8414 0.053 Uiso 1 1 calc GR . . . .
H17B H 0.6116 0.7121 0.8843 0.053 Uiso 1 1 calc GR . . . .
H17C H 0.6393 0.7701 0.9097 0.053 Uiso 1 1 calc GR . . . .
C18 C 0.54083(4) 0.81851(13) 0.57870(9) 0.0237(4) Uani 1 1 d . . . . .
C19 C 0.55131(5) 0.85796(16) 0.52635(10) 0.0325(5) Uani 1 1 d . . . . .
C20 C 0.53937(7) 0.8310(2) 0.47032(11) 0.0493(7) Uani 1 1 d . . . . .
H20 H 0.5461 0.8564 0.4341 0.059 Uiso 1 1 calc R . . . .
C21 C 0.51797(7) 0.7681(2) 0.46681(13) 0.0593(9) Uani 1 1 d . . . . .
H21 H 0.5095 0.7519 0.4282 0.071 Uiso 1 1 calc R . . . .
C22 C 0.50869(6) 0.7281(2) 0.51831(14) 0.0505(8) Uani 1 1 d . . . . .
H22 H 0.4943 0.6838 0.5147 0.061 Uiso 1 1 calc R . . . .
C23 C 0.52022(5) 0.75195(16) 0.57614(11) 0.0341(5) Uani 1 1 d . . . . .
C24 C 0.57435(6) 0.92926(16) 0.52996(10) 0.0369(5) Uani 1 1 d . . . . .
H24 H 0.5853 0.9259 0.5707 0.044 Uiso 1 1 calc R . . . .
C25 C 0.55817(9) 1.01328(19) 0.52666(16) 0.0610(9) Uani 1 1 d . . . . .
H25A H 0.5459 1.0176 0.4884 0.092 Uiso 1 1 calc GR . . . .
H25B H 0.5740 1.0569 0.5285 0.092 Uiso 1 1 calc GR . . . .
H25C H 0.5442 1.0190 0.5609 0.092 Uiso 1 1 calc GR . . . .
C26 C 0.59959(6) 0.92267(18) 0.48244(11) 0.0428(6) Uani 1 1 d . . . . .
H26A H 0.6085 0.8672 0.4834 0.064 Uiso 1 1 calc GR . . . .
H26B H 0.6161 0.9630 0.4915 0.064 Uiso 1 1 calc GR . . . .
H26C H 0.5903 0.9337 0.4420 0.064 Uiso 1 1 calc GR . . . .
C27 C 0.51031(6) 0.70667(16) 0.63224(13) 0.0412(6) Uani 1 1 d . . . . .
H27 H 0.5240 0.7256 0.6672 0.049 Uiso 1 1 calc R . . . .
C28 C 0.47629(7) 0.7236(2) 0.64815(18) 0.0614(9) Uani 1 1 d . . . . .
H28A H 0.4737 0.7822 0.6571 0.092 Uiso 1 1 calc GR . . . .
H28B H 0.4709 0.6911 0.6839 0.092 Uiso 1 1 calc GR . . . .
H28C H 0.4624 0.7083 0.6137 0.092 Uiso 1 1 calc GR . . . .
C29 C 0.51495(7) 0.61421(19) 0.62529(19) 0.0583(9) Uani 1 1 d . . . . .
H29A H 0.4999 0.5929 0.5947 0.087 Uiso 1 1 calc GR . . . .
H29B H 0.5116 0.5871 0.6643 0.087 Uiso 1 1 calc GR . . . .
H29C H 0.5363 0.6033 0.6124 0.087 Uiso 1 1 calc GR . . . .
C30 C 0.66090(4) 0.42484(11) 0.49973(8) 0.0189(3) Uani 1 1 d . . . . .
C31 C 0.66642(4) 0.45409(11) 0.44115(8) 0.0185(3) Uani 1 1 d . . . . .
H31 H 0.6798 0.4213 0.4174 0.022 Uiso 1 1 calc R . . . .
C32 C 0.65474(4) 0.52559(11) 0.41310(8) 0.0164(3) Uani 1 1 d . . . . .
C33 C 0.67008(5) 0.33674(12) 0.51202(9) 0.0264(4) Uani 1 1 d . . . . .
H33A H 0.6894 0.3354 0.5371 0.040 Uiso 1 1 calc GR . . . .
H33B H 0.6734 0.3085 0.4734 0.040 Uiso 1 1 calc GR . . . .
H33C H 0.6534 0.3091 0.5336 0.040 Uiso 1 1 calc GR . . . .
C34 C 0.65813(5) 0.53282(12) 0.34532(8) 0.0209(4) Uani 1 1 d . . . . .
H34A H 0.6375 0.5420 0.3258 0.031 Uiso 1 1 calc GR . . . .
H34B H 0.6672 0.4820 0.3296 0.031 Uiso 1 1 calc GR . . . .
H34C H 0.6719 0.5792 0.3365 0.031 Uiso 1 1 calc GR . . . .
C35 C 0.63994(5) 0.42916(11) 0.59978(8) 0.0211(4) Uani 1 1 d . . . . .
C36 C 0.66355(6) 0.41463(12) 0.64450(9) 0.0261(4) Uani 1 1 d . . . . .
C37 C 0.65492(6) 0.37634(14) 0.69850(9) 0.0344(5) Uani 1 1 d . . . . .
H37 H 0.6704 0.3664 0.7295 0.041 Uiso 1 1 calc R . . . .
C38 C 0.62464(7) 0.35292(14) 0.70765(10) 0.0400(6) Uani 1 1 d . . . . .
H38 H 0.6194 0.3272 0.7447 0.048 Uiso 1 1 calc R . . . .
C39 C 0.60167(6) 0.36678(14) 0.66285(10) 0.0349(5) Uani 1 1 d . . . . .
H39 H 0.5808 0.3498 0.6694 0.042 Uiso 1 1 calc R . . . .
C40 C 0.60879(5) 0.40533(12) 0.60822(9) 0.0259(4) Uani 1 1 d . . . . .
C41 C 0.69766(5) 0.43703(13) 0.63756(9) 0.0275(4) Uani 1 1 d . . . . .
H41 H 0.7005 0.4553 0.5947 0.033 Uiso 1 1 calc R . . . .
C42 C 0.70735(6) 0.50808(14) 0.67975(10) 0.0332(5) Uani 1 1 d . . . . .
H42A H 0.6948 0.5568 0.6694 0.050 Uiso 1 1 calc GR . . . .
H42B H 0.7295 0.5205 0.6748 0.050 Uiso 1 1 calc GR . . . .
H42C H 0.7039 0.4924 0.7220 0.050 Uiso 1 1 calc GR . . . .
C43 C 0.71936(6) 0.36305(15) 0.64997(11) 0.0390(6) Uani 1 1 d . . . . .
H43A H 0.7408 0.3778 0.6401 0.059 Uiso 1 1 calc GR . . . .
H43B H 0.7124 0.3165 0.6247 0.059 Uiso 1 1 calc GR . . . .
H43C H 0.7186 0.3477 0.6930 0.059 Uiso 1 1 calc GR . . . .
C44 C 0.58328(5) 0.42073(13) 0.55962(10) 0.0280(4) Uani 1 1 d . . . . .
H44 H 0.5870 0.4766 0.5422 0.034 Uiso 1 1 calc R . . . .
C45 C 0.55028(6) 0.42049(15) 0.58470(12) 0.0382(5) Uani 1 1 d . . . . .
H45A H 0.5444 0.3641 0.5951 0.057 Uiso 1 1 calc GR . . . .
H45B H 0.5355 0.4422 0.5539 0.057 Uiso 1 1 calc GR . . . .
H45C H 0.5499 0.4550 0.6212 0.057 Uiso 1 1 calc GR . . . .
C46 C 0.58474(6) 0.35882(16) 0.50747(11) 0.0372(5) Uani 1 1 d . . . . .
H46A H 0.6049 0.3640 0.4877 0.056 Uiso 1 1 calc GR . . . .
H46B H 0.5677 0.3698 0.4778 0.056 Uiso 1 1 calc GR . . . .
H46C H 0.5826 0.3030 0.5235 0.056 Uiso 1 1 calc GR . . . .
C47 C 0.62327(4) 0.64714(11) 0.40857(8) 0.0158(3) Uani 1 1 d . . . . .
C48 C 0.63749(4) 0.72134(11) 0.39139(8) 0.0167(3) Uani 1 1 d . . . . .
C49 C 0.61916(5) 0.77867(12) 0.35904(8) 0.0210(4) Uani 1 1 d . . . . .
H49 H 0.6281 0.8296 0.3476 0.025 Uiso 1 1 calc R . . . .
C50 C 0.58816(5) 0.76255(13) 0.34343(9) 0.0245(4) Uani 1 1 d . . . . .
H50 H 0.5760 0.8023 0.3216 0.029 Uiso 1 1 calc R . . . .
C51 C 0.57486(5) 0.68869(13) 0.35954(9) 0.0248(4) Uani 1 1 d . . . . .
H51 H 0.5537 0.6779 0.3481 0.030 Uiso 1 1 calc R . . . .
C52 C 0.59189(4) 0.62968(12) 0.39232(9) 0.0203(4) Uani 1 1 d . . . . .
C53 C 0.67186(4) 0.74019(11) 0.40480(8) 0.0184(3) Uani 1 1 d . . . . .
H53 H 0.6817 0.6902 0.4238 0.022 Uiso 1 1 calc R . . . .
C54 C 0.67589(5) 0.81155(13) 0.44983(9) 0.0248(4) Uani 1 1 d . . . . .
H54A H 0.6662 0.8612 0.4324 0.037 Uiso 1 1 calc GR . . . .
H54B H 0.6982 0.8215 0.4580 0.037 Uiso 1 1 calc GR . . . .
H54C H 0.6658 0.7976 0.4879 0.037 Uiso 1 1 calc GR . . . .
C55 C 0.68935(5) 0.75964(13) 0.34645(9) 0.0242(4) Uani 1 1 d . . . . .
H55A H 0.6867 0.7140 0.3177 0.036 Uiso 1 1 calc GR . . . .
H55B H 0.7117 0.7672 0.3565 0.036 Uiso 1 1 calc GR . . . .
H55C H 0.6809 0.8101 0.3281 0.036 Uiso 1 1 calc GR . . . .
C56 C 0.57660(5) 0.54816(13) 0.40734(10) 0.0281(4) Uani 1 1 d . . . . .
H56 H 0.5915 0.5167 0.4344 0.034 Uiso 1 1 calc R . . . .
C57 C 0.54635(5) 0.56012(16) 0.44170(11) 0.0354(5) Uani 1 1 d . . . . .
H57A H 0.5507 0.5935 0.4781 0.053 Uiso 1 1 calc GR . . . .
H57B H 0.5382 0.5064 0.4537 0.053 Uiso 1 1 calc GR . . . .
H57C H 0.5308 0.5881 0.4153 0.053 Uiso 1 1 calc GR . . . .
C58 C 0.57043(7) 0.49695(18) 0.34972(14) 0.0515(7) Uani 1 1 d . . . . .
H58A H 0.5559 0.5266 0.3222 0.077 Uiso 1 1 calc GR . . . .
H58B H 0.5612 0.4440 0.3607 0.077 Uiso 1 1 calc GR . . . .
H58C H 0.5902 0.4875 0.3294 0.077 Uiso 1 1 calc GR . . . .
C59A C 0.71152(5) 0.74088(14) 0.77020(10) 0.0191(4) Uani 0.9158(14) 1 d . U . A 1
C60A C 0.71012(6) 0.74412(15) 0.83337(12) 0.0258(5) Uani 0.9158(14) 1 d . U . A 1
H60A H 0.6951 0.7785 0.8515 0.031 Uiso 0.9158(14) 1 calc R . . A 1
C61A C 0.73049(7) 0.69763(17) 0.87058(11) 0.0291(5) Uani 0.9158(14) 1 d . U . A 1
H61A H 0.7291 0.6998 0.9136 0.035 Uiso 0.9158(14) 1 calc R . . A 1
C62A C 0.75265(7) 0.64860(16) 0.84408(13) 0.0314(6) Uani 0.9158(14) 1 d . U . A 1
H62A H 0.7668 0.6173 0.8689 0.038 Uiso 0.9158(14) 1 calc R . . A 1
C63A C 0.75422(6) 0.64507(16) 0.78048(13) 0.0324(6) Uani 0.9158(14) 1 d . U . A 1
H63A H 0.7694 0.6112 0.7623 0.039 Uiso 0.9158(14) 1 calc R . . A 1
C64A C 0.73377(6) 0.69053(14) 0.74424(11) 0.0252(5) Uani 0.9158(14) 1 d . U . A 1
H64A H 0.7349 0.6874 0.7012 0.030 Uiso 0.9158(14) 1 calc R . . A 1
C65A C 0.71457(5) 0.84735(12) 0.67127(9) 0.0175(4) Uani 0.9158(14) 1 d . . . A 1
C66A C 0.73412(5) 0.90965(14) 0.69365(10) 0.0211(4) Uani 0.9158(14) 1 d . . . A 1
H66A H 0.7315 0.9299 0.7337 0.025 Uiso 0.9158(14) 1 calc R . . A 1
C67A C 0.75742(6) 0.94261(15) 0.65844(12) 0.0225(5) Uani 0.9158(14) 1 d . . . A 1
H67A H 0.7707 0.9845 0.6747 0.027 Uiso 0.9158(14) 1 calc R . . A 1
C68A C 0.76136(6) 0.91449(16) 0.59936(11) 0.0218(5) Uani 0.9158(14) 1 d . . . A 1
H68A H 0.7771 0.9374 0.5750 0.026 Uiso 0.9158(14) 1 calc R . . A 1
C69A C 0.74197(6) 0.85249(19) 0.57635(11) 0.0234(5) Uani 0.9158(14) 1 d . . . A 1
H69A H 0.7446 0.8326 0.5362 0.028 Uiso 0.9158(14) 1 calc R . . A 1
C70A C 0.71873(5) 0.81940(13) 0.61196(10) 0.0201(4) Uani 0.9158(14) 1 d . . . A 1
H70A H 0.7055 0.7773 0.5957 0.024 Uiso 0.9158(14) 1 calc R . . A 1
C72 C 0.46069(9) 0.8169(2) 0.3339(2) 0.0811(13) Uani 1 1 d D . . . .
H72A H 0.4454 0.8476 0.3089 0.122 Uiso 1 1 calc GR . . . .
H72B H 0.4748 0.8555 0.3552 0.122 Uiso 1 1 calc GR . . . .
H72C H 0.4498 0.7836 0.3637 0.122 Uiso 1 1 calc GR . . . .
C73 C 0.47993(9) 0.7597(4) 0.29250(15) 0.0933(15) Uani 1 1 d D . . . .
H73A H 0.4937 0.7237 0.3179 0.112 Uiso 1 1 calc R . . . .
H73B H 0.4656 0.7243 0.2679 0.112 Uiso 1 1 calc R . . . .
C74 C 0.5000 0.8130(4) 0.2500 0.094(2) Uani 1 2 d DS T P . .
H74A H 0.5140 0.8488 0.2751 0.113 Uiso 0.5 1 calc R . . . .
H74B H 0.4860 0.8488 0.2249 0.113 Uiso 0.5 1 calc R . . . .
Cl2 Cl 0.69399(2) 0.13316(4) 0.51046(3) 0.05265(18) Uani 1 1 d . . . . .
Cl3 Cl 0.73734(2) 0.01276(7) 0.46024(3) 0.0634(2) Uani 1 1 d . . . . .
C71 C 0.70433(6) 0.02798(16) 0.50400(12) 0.0394(5) Uani 1 1 d . . . . .
H71A H 0.7085 0.0052 0.5452 0.047 Uiso 1 1 calc R . . . .
H71B H 0.6865 -0.0026 0.4853 0.047 Uiso 1 1 calc R . . . .
P7B P 0.70430(14) 0.7063(4) 0.6828(3) 0.0218(14) Uiso 0.0842(14) 1 d . U . A 2
P4B P 0.65682(12) 0.7561(3) 0.6974(2) 0.0175(14) Uiso 0.0842(14) 1 d . . . A 2
C59B C 0.7190(5) 0.7076(14) 0.7584(8) 0.022(2) Uiso 0.0842(14) 1 d . U . A 2
C60B C 0.7048(4) 0.7411(12) 0.8087(12) 0.025(3) Uiso 0.0842(14) 1 d G U . A 2
H60B H 0.6863 0.7733 0.8033 0.030 Uiso 0.0842(14) 1 calc R . . A 2
C61B C 0.7174(5) 0.7275(13) 0.8667(9) 0.028(3) Uiso 0.0842(14) 1 d G U . A 2
H61B H 0.7077 0.7503 0.9011 0.034 Uiso 0.0842(14) 1 calc R . . A 2
C62B C 0.7444(5) 0.6804(15) 0.8746(8) 0.030(3) Uiso 0.0842(14) 1 d G U . A 2
H62B H 0.7530 0.6711 0.9142 0.036 Uiso 0.0842(14) 1 calc R . . A 2
C63B C 0.7586(4) 0.6469(14) 0.8243(12) 0.029(3) Uiso 0.0842(14) 1 d G U . A 2
H63B H 0.7771 0.6147 0.8297 0.035 Uiso 0.0842(14) 1 calc R . . A 2
C64B C 0.7460(5) 0.6605(14) 0.7663(9) 0.027(3) Uiso 0.0842(14) 1 d G U . A 2
H64B H 0.7557 0.6376 0.7319 0.032 Uiso 0.0842(14) 1 calc R . . A 2
C65B C 0.7220(4) 0.8039(10) 0.6554(8) 0.021(4) Uiso 0.0842(14) 1 d . U . A 2
C70B C 0.7288(5) 0.8082(11) 0.5942(7) 0.023(5) Uiso 0.0842(14) 1 d G U . A 2
H70B H 0.7217 0.7664 0.5670 0.027 Uiso 0.0842(14) 1 calc R . . A 2
C69B C 0.7461(5) 0.8738(13) 0.5726(6) 0.021(7) Uiso 0.0842(14) 1 d G U . A 2
H69B H 0.7508 0.8768 0.5308 0.025 Uiso 0.0842(14) 1 calc R . . A 2
C68B C 0.7566(5) 0.9351(10) 0.6124(10) 0.017(6) Uiso 0.0842(14) 1 d G U . A 2
H68B H 0.7684 0.9799 0.5977 0.020 Uiso 0.0842(14) 1 calc R . . A 2
C67B C 0.7498(4) 0.9307(10) 0.6737(9) 0.015(5) Uiso 0.0842(14) 1 d G U . A 2
H67B H 0.7569 0.9725 0.7008 0.018 Uiso 0.0842(14) 1 calc R . . A 2
C66B C 0.7325(4) 0.8651(12) 0.6952(6) 0.020(4) Uiso 0.0842(14) 1 d G U . A 2
H66B H 0.7278 0.8621 0.7371 0.024 Uiso 0.0842(14) 1 calc R . . A 2

loop_
_atom_site_aniso_label
_atom_site_aniso_U_11
_atom_site_aniso_U_22
_atom_site_aniso_U_33
_atom_site_aniso_U_23
_atom_site_aniso_U_13
_atom_site_aniso_U_12
Ga1 0.01520(10) 0.01257(11) 0.01175(10) -0.00181(7) 0.00102(7) -0.00009(7)
Ga2 0.01805(11) 0.01145(10) 0.01051(10) -0.00091(7) 0.00051(8) 0.00015(7)
Cl1 0.01852(19) 0.0229(2) 0.01595(18) -0.00323(15) -0.00050(14) -0.00048(15)
P1 0.0255(2) 0.0160(2) 0.0156(2) 0.00003(16) 0.00668(17) -0.00174(17)
P2 0.0279(2) 0.0186(2) 0.0154(2) 0.00438(17) 0.00176(17) 0.00310(18)
P3 0.0278(2) 0.0134(2) 0.0204(2) -0.00194(17) 0.00649(18) -0.00336(17)
P4A 0.0172(2) 0.0156(2) 0.0139(2) -0.00035(18) -0.00098(17) 0.00153(17)
P5 0.0179(2) 0.0151(2) 0.01442(19) -0.00358(16) 0.00109(15) -0.00066(16)
P6 0.01626(19) 0.01258(19) 0.01203(19) -0.00001(15) 0.00124(15) 0.00052(15)
P7A 0.0180(2) 0.0193(2) 0.0150(2) -0.00327(18) -0.00097(17) 0.00188(18)
N1 0.0179(7) 0.0156(7) 0.0158(7) -0.0037(5) 0.0006(5) -0.0007(6)
N2 0.0158(7) 0.0200(7) 0.0148(7) -0.0038(6) 0.0000(5) 0.0005(6)
N3 0.0191(7) 0.0128(7) 0.0116(6) -0.0002(5) -0.0007(5) -0.0007(5)
N4 0.0262(8) 0.0135(7) 0.0117(7) 0.0004(5) 0.0002(6) 0.0013(6)
C1 0.0227(9) 0.0185(9) 0.0191(8) -0.0057(7) 0.0021(7) 0.0008(7)
C2 0.0204(9) 0.0253(10) 0.0246(9) -0.0085(8) 0.0018(7) 0.0055(7)
C3 0.0178(8) 0.0234(9) 0.0204(9) -0.0020(7) 0.0010(7) 0.0027(7)
C4 0.0282(10) 0.0263(10) 0.0326(11) -0.0155(9) 0.0003(8) 0.0042(8)
C5 0.0226(10) 0.0364(12) 0.0304(10) -0.0085(9) -0.0036(8) 0.0100(9)
C6 0.0184(8) 0.0186(9) 0.0199(9) -0.0081(7) -0.0003(7) -0.0002(7)
C7 0.0242(9) 0.0200(9) 0.0278(10) -0.0071(8) 0.0031(8) -0.0019(7)
C8 0.0268(10) 0.0288(11) 0.0391(12) -0.0109(9) 0.0028(9) -0.0076(8)
C9 0.0261(10) 0.0410(13) 0.0362(12) -0.0170(10) -0.0057(9) -0.0039(9)
C10 0.0288(10) 0.0382(12) 0.0223(10) -0.0102(9) -0.0048(8) 0.0032(9)
C11 0.0244(9) 0.0247(9) 0.0188(9) -0.0085(7) -0.0001(7) 0.0022(8)
C12 0.0310(10) 0.0213(10) 0.0339(11) 0.0015(8) 0.0059(9) -0.0042(8)
C13 0.0619(17) 0.0232(12) 0.0501(15) 0.0007(10) 0.0151(13) 0.0034(11)
C14 0.0444(13) 0.0264(11) 0.0324(11) -0.0011(9) 0.0080(10) -0.0024(10)
C15 0.0313(10) 0.0276(10) 0.0165(9) -0.0021(8) 0.0009(7) 0.0011(8)
C16 0.0516(15) 0.0407(14) 0.0372(13) -0.0097(11) 0.0204(11) -0.0050(11)
C17 0.0458(13) 0.0354(12) 0.0241(10) 0.0048(9) -0.0028(9) 0.0044(10)
C18 0.0175(8) 0.0339(11) 0.0194(9) -0.0105(8) -0.0044(7) 0.0071(8)
C19 0.0324(11) 0.0458(13) 0.0190(9) -0.0039(9) -0.0035(8) 0.0174(10)
C20 0.0492(15) 0.076(2) 0.0226(11) -0.0094(12) -0.0055(10) 0.0167(14)
C21 0.0510(16) 0.092(3) 0.0342(14) -0.0325(16) -0.0142(12) 0.0124(16)
C22 0.0303(12) 0.0657(19) 0.0548(17) -0.0337(15) -0.0092(11) -0.0010(12)
C23 0.0194(9) 0.0422(13) 0.0404(12) -0.0218(10) -0.0029(8) 0.0025(9)
C24 0.0523(14) 0.0365(12) 0.0226(10) 0.0106(9) 0.0092(10) 0.0126(11)
C25 0.077(2) 0.0417(16) 0.066(2) 0.0174(14) 0.0403(17) 0.0202(15)
C26 0.0459(14) 0.0524(16) 0.0305(12) 0.0138(11) 0.0081(10) 0.0202(12)
C27 0.0289(11) 0.0376(13) 0.0572(16) -0.0143(12) 0.0031(11) -0.0134(10)
C28 0.0455(16) 0.0460(16) 0.095(3) -0.0172(17) 0.0341(17) -0.0120(13)
C29 0.0323(13) 0.0392(15) 0.103(3) -0.0124(16) 0.0015(15) -0.0102(11)
C30 0.0259(9) 0.0139(8) 0.0168(8) -0.0024(7) -0.0020(7) 0.0028(7)
C31 0.0244(9) 0.0160(8) 0.0152(8) -0.0043(7) 0.0017(7) 0.0023(7)
C32 0.0195(8) 0.0165(8) 0.0133(8) -0.0025(6) 0.0005(6) -0.0030(7)
C33 0.0446(12) 0.0158(9) 0.0188(9) -0.0018(7) 0.0003(8) 0.0074(8)
C34 0.0288(9) 0.0205(9) 0.0135(8) -0.0022(7) 0.0018(7) -0.0002(7)
C35 0.0382(11) 0.0111(8) 0.0141(8) 0.0003(6) 0.0039(7) 0.0017(7)
C36 0.0481(12) 0.0154(9) 0.0147(9) 0.0006(7) 0.0005(8) 0.0083(8)
C37 0.0633(16) 0.0241(10) 0.0158(9) 0.0039(8) 0.0004(9) 0.0044(10)
C38 0.0776(18) 0.0235(11) 0.0196(10) 0.0049(8) 0.0107(11) -0.0036(11)
C39 0.0556(14) 0.0202(10) 0.0296(11) -0.0001(8) 0.0146(10) -0.0088(10)
C40 0.0426(12) 0.0132(8) 0.0225(9) -0.0024(7) 0.0071(8) -0.0038(8)
C41 0.0406(11) 0.0235(10) 0.0180(9) 0.0004(8) -0.0073(8) 0.0126(9)
C42 0.0458(13) 0.0296(11) 0.0237(10) -0.0026(9) -0.0103(9) 0.0098(10)
C43 0.0538(15) 0.0309(12) 0.0315(12) 0.0006(9) -0.0100(10) 0.0196(11)
C44 0.0343(11) 0.0216(10) 0.0283(10) -0.0018(8) 0.0058(8) -0.0096(8)
C45 0.0384(13) 0.0314(12) 0.0452(14) -0.0046(10) 0.0113(10) -0.0113(10)
C46 0.0416(13) 0.0358(12) 0.0343(12) -0.0110(10) 0.0032(10) -0.0118(10)
C47 0.0204(8) 0.0151(8) 0.0118(7) -0.0009(6) -0.0008(6) 0.0004(7)
C48 0.0218(8) 0.0162(8) 0.0121(7) -0.0008(6) 0.0003(6) -0.0002(7)
C49 0.0275(9) 0.0183(9) 0.0171(8) 0.0025(7) -0.0001(7) 0.0005(7)
C50 0.0283(10) 0.0237(10) 0.0210(9) 0.0031(7) -0.0038(7) 0.0062(8)
C51 0.0214(9) 0.0269(10) 0.0257(10) 0.0003(8) -0.0048(7) 0.0003(8)
C52 0.0215(9) 0.0197(9) 0.0196(9) -0.0008(7) -0.0023(7) -0.0018(7)
C53 0.0213(9) 0.0171(8) 0.0166(8) 0.0021(7) 0.0001(7) -0.0029(7)
C54 0.0271(10) 0.0254(10) 0.0217(9) -0.0040(8) -0.0004(7) -0.0064(8)
C55 0.0268(9) 0.0247(10) 0.0214(9) 0.0033(8) 0.0041(7) -0.0031(8)
C56 0.0231(9) 0.0237(10) 0.0374(11) 0.0020(9) -0.0040(8) -0.0077(8)
C57 0.0301(11) 0.0372(12) 0.0389(12) 0.0029(10) 0.0028(9) -0.0104(9)
C58 0.0561(17) 0.0377(14) 0.0615(18) -0.0221(13) 0.0171(14) -0.0241(13)
C59A 0.0182(9) 0.0218(10) 0.0171(10) -0.0002(8) -0.0021(7) -0.0027(8)
C60A 0.0259(10) 0.0323(11) 0.0190(11) 0.0022(9) -0.0028(8) -0.0031(9)
C61A 0.0324(12) 0.0296(12) 0.0248(11) 0.0069(9) -0.0066(9) -0.0057(10)
C62A 0.0345(12) 0.0261(11) 0.0326(14) 0.0088(11) -0.0149(10) -0.0025(10)
C63A 0.0318(12) 0.0275(12) 0.0374(14) 0.0015(10) -0.0099(10) 0.0080(10)
C64A 0.0265(11) 0.0235(11) 0.0254(11) 0.0012(9) -0.0032(9) 0.0049(9)
C65A 0.0184(9) 0.0166(9) 0.0174(9) -0.0007(7) -0.0011(7) 0.0033(7)
C66A 0.0220(10) 0.0202(11) 0.0210(10) -0.0036(8) -0.0017(8) 0.0003(8)
C67A 0.0213(11) 0.0213(11) 0.0248(12) -0.0027(9) -0.0018(9) -0.0030(9)
C68A 0.0213(10) 0.0224(11) 0.0217(11) 0.0008(10) 0.0003(9) -0.0004(10)
C69A 0.0264(12) 0.0249(13) 0.0187(11) -0.0010(9) -0.0030(8) -0.0030(11)
C70A 0.0222(10) 0.0201(10) 0.0179(10) -0.0025(8) -0.0009(8) -0.0023(8)
C72 0.066(2) 0.054(2) 0.123(4) 0.025(2) -0.011(2) -0.0042(17)
C73 0.090(3) 0.123(4) 0.065(2) 0.011(3) -0.033(2) -0.015(3)
C74 0.055(3) 0.059(3) 0.166(7) 0.000 -0.025(4) 0.000
Cl2 0.0822(5) 0.0317(3) 0.0428(3) 0.0016(3) -0.0178(3) 0.0058(3)
Cl3 0.0407(3) 0.1066(7) 0.0432(4) 0.0195(4) 0.0081(3) 0.0182(4)
C71 0.0394(13) 0.0376(13) 0.0416(13) 0.0055(11) 0.0072(10) 0.0086(10)

loop_
_atom_type_symbol
_atom_type_description
_atom_type_scat_dispersion_real
_atom_type_scat_dispersion_imag
_atom_type_scat_source
C C 0.0181 0.0091 'International Tables Vol C Tables 4.2.6.8 and 6.1.1.4'
H H 0.0000 0.0000 'International Tables Vol C Tables 4.2.6.8 and 6.1.1.4'
Cl Cl 0.3639 0.7018 'International Tables Vol C Tables 4.2.6.8 and 6.1.1.4'
Ga Ga -1.2846 0.7763 'International Tables Vol C Tables 4.2.6.8 and 6.1.1.4'
N N 0.0311 0.0180 'International Tables Vol C Tables 4.2.6.8 and 6.1.1.4'
P P 0.2955 0.4335 'International Tables Vol C Tables 4.2.6.8 and 6.1.1.4'

loop_
_exptl_crystal_face_index_h
_exptl_crystal_face_index_k
_exptl_crystal_face_index_l
_exptl_crystal_face_perp_dist
1 1 0 0.0568
1 0 0 0.0771
-1 0 0 0.0752
-1 -9 -8 0.0692
-1 -5 13 0.0562
-17 2 -10 0.1292
-3 -10 5 0.0639
19 -8 -2 0.0695
-11 9 6 0.1098
-18 -2 -10 0.1082

loop_
_geom_angle_atom_site_label_1
_geom_angle_atom_site_label_2
_geom_angle_atom_site_label_3
_geom_angle
_geom_angle_site_symmetry_1
_geom_angle_site_symmetry_3
P1 Ga1 P6 101.617(17) . .
N1 Ga1 P1 111.41(5) . .
N1 Ga1 P6 122.64(5) . .
N2 Ga1 P1 113.52(5) . .
N2 Ga1 P6 113.84(4) . .
N2 Ga1 N1 94.42(6) . .
Cl1 Ga2 P5 122.217(18) . .
N3 Ga2 Cl1 99.63(5) . .
N3 Ga2 P5 111.96(5) . .
N3 Ga2 N4 96.18(6) . .
N4 Ga2 Cl1 102.30(5) . .
N4 Ga2 P5 119.87(5) . .
P2 P1 Ga1 100.34(2) . .
P3 P1 Ga1 102.67(2) . .
P3 P1 P2 59.73(2) . .
P1 P2 P4A 112.22(3) . .
P1 P2 P4B 99.60(14) . .
P3 P2 P1 60.06(2) . .
P3 P2 P4A 96.22(2) . .
P3 P2 P4B 110.59(14) . .
P1 P3 P5 105.71(3) . .
P2 P3 P1 60.22(2) . .
P2 P3 P5 107.11(3) . .
P6 P4A P2 105.86(3) . .
P6 P4A P7A 104.48(3) . .
P7A P4A P2 102.94(3) . .
P3 P5 Ga2 101.93(2) . .
P6 P5 Ga2 104.89(2) . .
P6 P5 P3 103.63(2) . .
P4A P6 Ga1 101.34(2) . .
P4A P6 P5 92.15(2) . .
P5 P6 Ga1 93.50(2) . .
P5 P6 P4B 109.52(14) . .
P4B P6 Ga1 80.81(14) . .
C59A P7A P4A 97.82(7) . .
C65A P7A P4A 99.58(7) . .
C65A P7A C59A 98.05(9) . .
C1 N1 Ga1 121.99(12) . .
C1 N1 C6 115.35(15) . .
C6 N1 Ga1 122.65(12) . .
C3 N2 Ga1 123.39(13) . .
C3 N2 C18 116.89(15) . .
C18 N2 Ga1 119.70(12) . .
C32 N3 Ga2 117.91(12) . .
C32 N3 C47 118.76(14) . .
C47 N3 Ga2 123.29(11) . .
C30 N4 Ga2 117.00(12) . .
C30 N4 C35 119.01(15) . .
C35 N4 Ga2 123.21(12) . .
N1 C1 C2 124.83(17) . .
N1 C1 C4 119.51(17) . .
C2 C1 C4 115.54(17) . .
C1 C2 H2 116.1 . .
C1 C2 C3 127.77(17) . .
C3 C2 H2 116.1 . .
N2 C3 C2 123.69(17) . .
N2 C3 C5 121.88(17) . .
C2 C3 C5 114.39(17) . .
C1 C4 H4A 109.5 . .
C1 C4 H4B 109.5 . .
C1 C4 H4C 109.5 . .
H4A C4 H4B 109.5 . .
H4A C4 H4C 109.5 . .
H4B C4 H4C 109.5 . .
C3 C5 H5A 109.5 . .
C3 C5 H5B 109.5 . .
C3 C5 H5C 109.5 . .
H5A C5 H5B 109.5 . .
H5A C5 H5C 109.5 . .
H5B C5 H5C 109.5 . .
C7 C6 N1 118.41(17) . .
C11 C6 N1 119.07(17) . .
C11 C6 C7 122.35(18) . .
C6 C7 C12 122.99(18) . .
C8 C7 C6 117.8(2) . .
C8 C7 C12 119.21(19) . .
C7 C8 H8 119.4 . .
C9 C8 C7 121.2(2) . .
C9 C8 H8 119.4 . .
C8 C9 H9 120.0 . .
C8 C9 C10 120.0(2) . .
C10 C9 H9 120.0 . .
C9 C10 H10 119.4 . .
C9 C10 C11 121.2(2) . .
C11 C10 H10 119.4 . .
C6 C11 C15 122.89(17) . .
C10 C11 C6 117.5(2) . .
C10 C11 C15 119.58(19) . .
C7 C12 H12 107.8 . .
C7 C12 C13 112.4(2) . .
C7 C12 C14 111.14(18) . .
C13 C12 H12 107.8 . .
C14 C12 H12 107.8 . .
C14 C12 C13 109.68(19) . .
C12 C13 H13A 109.5 . .
C12 C13 H13B 109.5 . .
C12 C13 H13C 109.5 . .
H13A C13 H13B 109.5 . .
H13A C13 H13C 109.5 . .
H13B C13 H13C 109.5 . .
C12 C14 H14A 109.5 . .
C12 C14 H14B 109.5 . .
C12 C14 H14C 109.5 . .
H14A C14 H14B 109.5 . .
H14A C14 H14C 109.5 . .
H14B C14 H14C 109.5 . .
C11 C15 H15 107.9 . .
C11 C15 C16 111.91(18) . .
C11 C15 C17 112.18(18) . .
C16 C15 H15 107.9 . .
C17 C15 H15 107.9 . .
C17 C15 C16 108.85(19) . .
C15 C16 H16A 109.5 . .
C15 C16 H16B 109.5 . .
C15 C16 H16C 109.5 . .
H16A C16 H16B 109.5 . .
H16A C16 H16C 109.5 . .
H16B C16 H16C 109.5 . .
C15 C17 H17A 109.5 . .
C15 C17 H17B 109.5 . .
C15 C17 H17C 109.5 . .
H17A C17 H17B 109.5 . .
H17A C17 H17C 109.5 . .
H17B C17 H17C 109.5 . .
C19 C18 N2 118.12(19) . .
C23 C18 N2 119.21(19) . .
C23 C18 C19 122.6(2) . .
C18 C19 C24 121.86(19) . .
C20 C19 C18 117.7(3) . .
C20 C19 C24 120.4(2) . .
C19 C20 H20 119.6 . .
C21 C20 C19 120.7(3) . .
C21 C20 H20 119.6 . .
C20 C21 H21 119.5 . .
C20 C21 C22 120.9(2) . .
C22 C21 H21 119.5 . .
C21 C22 H22 119.5 . .
C21 C22 C23 120.9(3) . .
C23 C22 H22 119.5 . .
C18 C23 C22 117.0(3) . .
C18 C23 C27 122.6(2) . .
C22 C23 C27 120.4(2) . .
C19 C24 H24 106.8 . .
C19 C24 C25 112.7(2) . .
C19 C24 C26 112.4(2) . .
C25 C24 H24 106.8 . .
C26 C24 H24 106.8 . .
C26 C24 C25 110.9(2) . .
C24 C25 H25A 109.5 . .
C24 C25 H25B 109.5 . .
C24 C25 H25C 109.5 . .
H25A C25 H25B 109.5 . .
H25A C25 H25C 109.5 . .
H25B C25 H25C 109.5 . .
C24 C26 H26A 109.5 . .
C24 C26 H26B 109.5 . .
C24 C26 H26C 109.5 . .
H26A C26 H26B 109.5 . .
H26A C26 H26C 109.5 . .
H26B C26 H26C 109.5 . .
C23 C27 H27 107.8 . .
C23 C27 C28 113.1(3) . .
C23 C27 C29 111.0(2) . .
C28 C27 H27 107.8 . .
C29 C27 H27 107.8 . .
C29 C27 C28 109.1(2) . .
C27 C28 H28A 109.5 . .
C27 C28 H28B 109.5 . .
C27 C28 H28C 109.5 . .
H28A C28 H28B 109.5 . .
H28A C28 H28C 109.5 . .
H28B C28 H28C 109.5 . .
C27 C29 H29A 109.5 . .
C27 C29 H29B 109.5 . .
C27 C29 H29C 109.5 . .
H29A C29 H29B 109.5 . .
H29A C29 H29C 109.5 . .
H29B C29 H29C 109.5 . .
N4 C30 C31 124.29(17) . .
N4 C30 C33 119.75(17) . .
C31 C30 C33 115.95(16) . .
C30 C31 H31 115.9 . .
C30 C31 C32 128.25(17) . .
C32 C31 H31 115.9 . .
N3 C32 C31 123.53(16) . .
N3 C32 C34 119.30(16) . .
C31 C32 C34 117.17(16) . .
C30 C33 H33A 109.5 . .
C30 C33 H33B 109.5 . .
C30 C33 H33C 109.5 . .
H33A C33 H33B 109.5 . .
H33A C33 H33C 109.5 . .
H33B C33 H33C 109.5 . .
C32 C34 H34A 109.5 . .
C32 C34 H34B 109.5 . .
C32 C34 H34C 109.5 . .
H34A C34 H34B 109.5 . .
H34A C34 H34C 109.5 . .
H34B C34 H34C 109.5 . .
C36 C35 N4 119.87(18) . .
C40 C35 N4 118.54(18) . .
C40 C35 C36 121.58(18) . .
C35 C36 C41 124.12(18) . .
C37 C36 C35 117.7(2) . .
C37 C36 C41 118.1(2) . .
C36 C37 H37 119.2 . .
C38 C37 C36 121.5(2) . .
C38 C37 H37 119.2 . .
C37 C38 H38 119.9 . .
C37 C38 C39 120.1(2) . .
C39 C38 H38 119.9 . .
C38 C39 H39 119.5 . .
C38 C39 C40 121.0(2) . .
C40 C39 H39 119.5 . .
C35 C40 C44 121.52(18) . .
C39 C40 C35 118.0(2) . .
C39 C40 C44 120.4(2) . .
C36 C41 H41 108.1 . .
C36 C41 C42 111.31(18) . .
C36 C41 C43 111.80(19) . .
C42 C41 H41 108.1 . .
C42 C41 C43 109.40(18) . .
C43 C41 H41 108.1 . .
C41 C42 H42A 109.5 . .
C41 C42 H42B 109.5 . .
C41 C42 H42C 109.5 . .
H42A C42 H42B 109.5 . .
H42A C42 H42C 109.5 . .
H42B C42 H42C 109.5 . .
C41 C43 H43A 109.5 . .
C41 C43 H43B 109.5 . .
C41 C43 H43C 109.5 . .
H43A C43 H43B 109.5 . .
H43A C43 H43C 109.5 . .
H43B C43 H43C 109.5 . .
C40 C44 H44 107.4 . .
C40 C44 C45 113.24(19) . .
C40 C44 C46 111.91(19) . .
C45 C44 H44 107.4 . .
C46 C44 H44 107.4 . .
C46 C44 C45 109.15(19) . .
C44 C45 H45A 109.5 . .
C44 C45 H45B 109.5 . .
C44 C45 H45C 109.5 . .
H45A C45 H45B 109.5 . .
H45A C45 H45C 109.5 . .
H45B C45 H45C 109.5 . .
C44 C46 H46A 109.5 . .
C44 C46 H46B 109.5 . .
C44 C46 H46C 109.5 . .
H46A C46 H46B 109.5 . .
H46A C46 H46C 109.5 . .
H46B C46 H46C 109.5 . .
C48 C47 N3 120.82(16) . .
C52 C47 N3 117.78(16) . .
C52 C47 C48 121.40(17) . .
C47 C48 C53 122.90(16) . .
C49 C48 C47 117.91(17) . .
C49 C48 C53 119.17(16) . .
C48 C49 H49 119.4 . .
C50 C49 C48 121.16(18) . .
C50 C49 H49 119.4 . .
C49 C50 H50 120.0 . .
C51 C50 C49 120.01(18) . .
C51 C50 H50 120.0 . .
C50 C51 H51 119.3 . .
C50 C51 C52 121.31(18) . .
C52 C51 H51 119.3 . .
C47 C52 C56 122.31(17) . .
C51 C52 C47 118.18(18) . .
C51 C52 C56 119.47(17) . .
C48 C53 H53 107.9 . .
C48 C53 C54 111.50(15) . .
C48 C53 C55 111.80(15) . .
C54 C53 H53 107.9 . .
C54 C53 C55 109.63(16) . .
C55 C53 H53 107.9 . .
C53 C54 H54A 109.5 . .
C53 C54 H54B 109.5 . .
C53 C54 H54C 109.5 . .
H54A C54 H54B 109.5 . .
H54A C54 H54C 109.5 . .
H54B C54 H54C 109.5 . .
C53 C55 H55A 109.5 . .
C53 C55 H55B 109.5 . .
C53 C55 H55C 109.5 . .
H55A C55 H55B 109.5 . .
H55A C55 H55C 109.5 . .
H55B C55 H55C 109.5 . .
C52 C56 H56 107.7 . .
C52 C56 C57 111.88(18) . .
C52 C56 C58 111.02(19) . .
C57 C56 H56 107.7 . .
C57 C56 C58 110.53(19) . .
C58 C56 H56 107.7 . .
C56 C57 H57A 109.5 . .
C56 C57 H57B 109.5 . .
C56 C57 H57C 109.5 . .
H57A C57 H57B 109.5 . .
H57A C57 H57C 109.5 . .
H57B C57 H57C 109.5 . .
C56 C58 H58A 109.5 . .
C56 C58 H58B 109.5 . .
C56 C58 H58C 109.5 . .
H58A C58 H58B 109.5 . .
H58A C58 H58C 109.5 . .
H58B C58 H58C 109.5 . .
C60A C59A P7A 118.4(2) . .
C64A C59A P7A 122.63(17) . .
C64A C59A C60A 118.9(2) . .
C59A C60A H60A 119.4 . .
C59A C60A C61A 121.2(2) . .
C61A C60A H60A 119.4 . .
C60A C61A H61A 120.4 . .
C62A C61A C60A 119.2(2) . .
C62A C61A H61A 120.4 . .
C61A C62A H62A 120.0 . .
C61A C62A C63A 119.9(2) . .
C63A C62A H62A 120.0 . .
C62A C63A H63A 119.8 . .
C64A C63A C62A 120.3(2) . .
C64A C63A H63A 119.8 . .
C59A C64A H64A 119.7 . .
C63A C64A C59A 120.5(2) . .
C63A C64A H64A 119.7 . .
C66A C65A P7A 115.48(16) . .
C66A C65A C70A 118.28(19) . .
C70A C65A P7A 126.24(16) . .
C65A C66A H66A 119.4 . .
C67A C66A C65A 121.1(2) . .
C67A C66A H66A 119.4 . .
C66A C67A H67A 119.9 . .
C66A C67A C68A 120.2(2) . .
C68A C67A H67A 119.9 . .
C67A C68A H68A 120.3 . .
C69A C68A C67A 119.3(2) . .
C69A C68A H68A 120.3 . .
C68A C69A H69A 119.9 . .
C68A C69A C70A 120.2(2) . .
C70A C69A H69A 119.9 . .
C65A C70A H70A 119.6 . .
C69A C70A C65A 120.9(2) . .
C69A C70A H70A 119.6 . .
H72A C72 H72B 109.5 . .
H72A C72 H72C 109.5 . .
H72B C72 H72C 109.5 . .
C73 C72 H72A 109.5 . .
C73 C72 H72B 109.5 . .
C73 C72 H72C 109.5 . .
C72 C73 H73A 109.8 . .
C72 C73 H73B 109.8 . .
H73A C73 H73B 108.3 . .
C74 C73 C72 109.3(4) . .
C74 C73 H73A 109.8 . .
C74 C73 H73B 109.8 . .
C73 C74 C73 112.1(6) . 2_655
C73 C74 H74A 109.2 . .
C73 C74 H74A 109.2 2_655 .
C73 C74 H74B 109.2 . .
C73 C74 H74B 109.2 2_655 .
H74A C74 H74B 107.9 . .
Cl2 C71 H71A 109.0 . .
Cl2 C71 H71B 109.0 . .
Cl3 C71 Cl2 112.81(15) . .
Cl3 C71 H71A 109.0 . .
Cl3 C71 H71B 109.0 . .
H71A C71 H71B 107.8 . .
C59B P7B P4B 99.2(9) . .
C59B P7B C65B 99.0(9) . .
C65B P7B P4B 96.8(6) . .
P2 P4B P6 102.5(2) . .
P2 P4B P7B 100.0(3) . .
P7B P4B P6 112.1(3) . .
C60B C59B P7B 127.1(17) . .
C60B C59B C64B 120.0 . .
C64B C59B P7B 112.4(17) . .
C59B C60B H60B 120.0 . .
C61B C60B C59B 120.0 . .
C61B C60B H60B 120.0 . .
C60B C61B H61B 120.0 . .
C62B C61B C60B 120.0 . .
C62B C61B H61B 120.0 . .
C61B C62B H62B 120.0 . .
C61B C62B C63B 120.0 . .
C63B C62B H62B 120.0 . .
C62B C63B H63B 120.0 . .
C64B C63B C62B 120.0 . .
C64B C63B H63B 120.0 . .
C59B C64B H64B 120.0 . .
C63B C64B C59B 120.0 . .
C63B C64B H64B 120.0 . .
C70B C65B P7B 117.1(11) . .
C70B C65B C66B 120.0 . .
C66B C65B P7B 122.2(11) . .
C65B C70B H70B 120.0 . .
C69B C70B C65B 120.0 . .
C69B C70B H70B 120.0 . .
C70B C69B H69B 120.0 . .
C70B C69B C68B 120.0 . .
C68B C69B H69B 120.0 . .
C69B C68B H68B 120.0 . .
C69B C68B C67B 120.0 . .
C67B C68B H68B 120.0 . .
C68B C67B H67B 120.0 . .
C66B C67B C68B 120.0 . .
C66B C67B H67B 120.0 . .
C65B C66B H66B 120.0 . .
C67B C66B C65B 120.0 . .
C67B C66B H66B 120.0 . .

loop_
_geom_bond_atom_site_label_1
_geom_bond_atom_site_label_2
_geom_bond_distance
_geom_bond_site_symmetry_2
Ga1 P1 2.3679(5) .
Ga1 P6 2.3906(5) .
Ga1 N1 1.9823(15) .
Ga1 N2 1.9809(15) .
Ga2 Cl1 2.2156(5) .
Ga2 P5 2.3568(5) .
Ga2 N3 1.9606(14) .
Ga2 N4 1.9619(15) .
P1 P2 2.2054(7) .
P1 P3 2.2018(6) .
P2 P3 2.1945(7) .
P2 P4A 2.2303(7) .
P2 P4B 2.219(6) .
P3 P5 2.2534(6) .
P4A P6 2.1659(6) .
P4A P7A 2.2249(7) .
P5 P6 2.1961(6) .
P6 P4B 2.278(5) .
P7A C59A 1.847(2) .
P7A C65A 1.845(2) .
N1 C1 1.340(2) .
N1 C6 1.448(2) .
N2 C3 1.326(2) .
N2 C18 1.448(2) .
N3 C32 1.334(2) .
N3 C47 1.445(2) .
N4 C30 1.340(2) .
N4 C35 1.449(2) .
C1 C2 1.393(3) .
C1 C4 1.512(3) .
C2 H2 0.9500 .
C2 C3 1.400(3) .
C3 C5 1.515(3) .
C4 H4A 0.9800 .
C4 H4B 0.9800 .
C4 H4C 0.9800 .
C5 H5A 0.9800 .
C5 H5B 0.9800 .
C5 H5C 0.9800 .
C6 C7 1.405(3) .
C6 C11 1.404(3) .
C7 C8 1.394(3) .
C7 C12 1.524(3) .
C8 H8 0.9500 .
C8 C9 1.386(4) .
C9 H9 0.9500 .
C9 C10 1.390(4) .
C10 H10 0.9500 .
C10 C11 1.398(3) .
C11 C15 1.521(3) .
C12 H12 1.0000 .
C12 C13 1.540(3) .
C12 C14 1.529(3) .
C13 H13A 0.9800 .
C13 H13B 0.9800 .
C13 H13C 0.9800 .
C14 H14A 0.9800 .
C14 H14B 0.9800 .
C14 H14C 0.9800 .
C15 H15 1.0000 .
C15 C16 1.532(3) .
C15 C17 1.529(3) .
C16 H16A 0.9800 .
C16 H16B 0.9800 .
C16 H16C 0.9800 .
C17 H17A 0.9800 .
C17 H17B 0.9800 .
C17 H17C 0.9800 .
C18 C19 1.404(3) .
C18 C23 1.396(3) .
C19 C20 1.390(3) .
C19 C24 1.522(4) .
C20 H20 0.9500 .
C20 C21 1.374(5) .
C21 H21 0.9500 .
C21 C22 1.375(5) .
C22 H22 0.9500 .
C22 C23 1.405(3) .
C23 C27 1.509(4) .
C24 H24 1.0000 .
C24 C25 1.532(4) .
C24 C26 1.530(3) .
C25 H25A 0.9800 .
C25 H25B 0.9800 .
C25 H25C 0.9800 .
C26 H26A 0.9800 .
C26 H26B 0.9800 .
C26 H26C 0.9800 .
C27 H27 1.0000 .
C27 C28 1.532(4) .
C27 C29 1.525(4) .
C28 H28A 0.9800 .
C28 H28B 0.9800 .
C28 H28C 0.9800 .
C29 H29A 0.9800 .
C29 H29B 0.9800 .
C29 H29C 0.9800 .
C30 C31 1.401(3) .
C30 C33 1.508(3) .
C31 H31 0.9500 .
C31 C32 1.401(3) .
C32 C34 1.507(2) .
C33 H33A 0.9800 .
C33 H33B 0.9800 .
C33 H33C 0.9800 .
C34 H34A 0.9800 .
C34 H34B 0.9800 .
C34 H34C 0.9800 .
C35 C36 1.408(3) .
C35 C40 1.406(3) .
C36 C37 1.401(3) .
C36 C41 1.516(3) .
C37 H37 0.9500 .
C37 C38 1.371(4) .
C38 H38 0.9500 .
C38 C39 1.388(4) .
C39 H39 0.9500 .
C39 C40 1.397(3) .
C40 C44 1.525(3) .
C41 H41 1.0000 .
C41 C42 1.531(3) .
C41 C43 1.539(3) .
C42 H42A 0.9800 .
C42 H42B 0.9800 .
C42 H42C 0.9800 .
C43 H43A 0.9800 .
C43 H43B 0.9800 .
C43 H43C 0.9800 .
C44 H44 1.0000 .
C44 C45 1.531(3) .
C44 C46 1.529(3) .
C45 H45A 0.9800 .
C45 H45B 0.9800 .
C45 H45C 0.9800 .
C46 H46A 0.9800 .
C46 H46B 0.9800 .
C46 H46C 0.9800 .
C47 C48 1.408(2) .
C47 C52 1.407(3) .
C48 C49 1.398(3) .
C48 C53 1.522(2) .
C49 H49 0.9500 .
C49 C50 1.385(3) .
C50 H50 0.9500 .
C50 C51 1.380(3) .
C51 H51 0.9500 .
C51 C52 1.393(3) .
C52 C56 1.519(3) .
C53 H53 1.0000 .
C53 C54 1.532(3) .
C53 C55 1.539(2) .
C54 H54A 0.9800 .
C54 H54B 0.9800 .
C54 H54C 0.9800 .
C55 H55A 0.9800 .
C55 H55B 0.9800 .
C55 H55C 0.9800 .
C56 H56 1.0000 .
C56 C57 1.531(3) .
C56 C58 1.533(3) .
C57 H57A 0.9800 .
C57 H57B 0.9800 .
C57 H57C 0.9800 .
C58 H58A 0.9800 .
C58 H58B 0.9800 .
C58 H58C 0.9800 .
C59A C60A 1.394(3) .
C59A C64A 1.391(3) .
C60A H60A 0.9500 .
C60A C61A 1.399(3) .
C61A H61A 0.9500 .
C61A C62A 1.381(4) .
C62A H62A 0.9500 .
C62A C63A 1.404(4) .
C63A H63A 0.9500 .
C63A C64A 1.380(3) .
C64A H64A 0.9500 .
C65A C66A 1.394(3) .
C65A C70A 1.398(3) .
C66A H66A 0.9500 .
C66A C67A 1.389(3) .
C67A H67A 0.9500 .
C67A C68A 1.393(3) .
C68A H68A 0.9500 .
C68A C69A 1.391(3) .
C69A H69A 0.9500 .
C69A C70A 1.393(4) .
C70A H70A 0.9500 .
C72 H72A 0.9800 .
C72 H72B 0.9800 .
C72 H72C 0.9800 .
C72 C73 1.555(4) .
C73 H73A 0.9900 .
C73 H73B 0.9900 .
C73 C74 1.553(4) .
C74 C73 1.553(4) 2_655
C74 H74A 0.9900 .
C74 H74B 0.9900 .
Cl2 C71 1.774(3) .
Cl3 C71 1.751(3) .
C71 H71A 0.9900 .
C71 H71B 0.9900 .
P7B P4B 2.219(8) .
P7B C59B 1.762(17) .
P7B C65B 1.866(15) .
C59B C60B 1.3900 .
C59B C64B 1.3900 .
C60B H60B 0.9500 .
C60B C61B 1.3900 .
C61B H61B 0.9500 .
C61B C62B 1.3900 .
C62B H62B 0.9500 .
C62B C63B 1.3900 .
C63B H63B 0.9500 .
C63B C64B 1.3900 .
C64B H64B 0.9500 .
C65B C70B 1.3900 .
C65B C66B 1.3900 .
C70B H70B 0.9500 .
C70B C69B 1.3900 .
C69B H69B 0.9500 .
C69B C68B 1.3900 .
C68B H68B 0.9500 .
C68B C67B 1.3900 .
C67B H67B 0.9500 .
C67B C66B 1.3900 .
C66B H66B 0.9500 .

loop_
_geom_torsion_atom_site_label_1
_geom_torsion_atom_site_label_2
_geom_torsion_atom_site_label_3
_geom_torsion_atom_site_label_4
_geom_torsion
_geom_torsion_site_symmetry_4
Ga1 N1 C1 C2 -6.3(3) .
Ga1 N1 C1 C4 177.74(14) .
Ga1 N1 C6 C7 95.72(18) .
Ga1 N1 C6 C11 -88.90(19) .
Ga1 N2 C3 C2 6.0(3) .
Ga1 N2 C3 C5 -176.08(15) .
Ga1 N2 C18 C19 -89.0(2) .
Ga1 N2 C18 C23 94.66(19) .
Ga2 N3 C32 C31 16.3(2) .
Ga2 N3 C32 C34 -164.60(13) .
Ga2 N3 C47 C48 84.22(19) .
Ga2 N3 C47 C52 -96.49(17) .
Ga2 N4 C30 C31 -16.7(3) .
Ga2 N4 C30 C33 165.05(14) .
Ga2 N4 C35 C36 -90.4(2) .
Ga2 N4 C35 C40 89.99(19) .
P4A P7A C59A C60A -125.11(17) .
P4A P7A C59A C64A 59.09(19) .
P4A P7A C65A C66A -178.99(15) .
P4A P7A C65A C70A 0.49(19) .
P7A C59A C60A C61A -176.24(18) .
P7A C59A C64A C63A 175.34(19) .
P7A C65A C66A C67A 178.74(17) .
P7A C65A C70A C69A -178.96(18) .
N1 C1 C2 C3 -12.3(4) .
N1 C6 C7 C8 176.36(17) .
N1 C6 C7 C12 -2.4(3) .
N1 C6 C11 C10 -175.55(17) .
N1 C6 C11 C15 2.5(3) .
N2 C18 C19 C20 -173.5(2) .
N2 C18 C19 C24 5.1(3) .
N2 C18 C23 C22 172.7(2) .
N2 C18 C23 C27 -7.1(3) .
N3 C47 C48 C49 -178.87(16) .
N3 C47 C48 C53 3.1(3) .
N3 C47 C52 C51 179.49(16) .
N3 C47 C52 C56 -2.7(3) .
N4 C30 C31 C32 -12.7(3) .
N4 C35 C36 C37 179.55(17) .
N4 C35 C36 C41 -1.1(3) .
N4 C35 C40 C39 179.96(17) .
N4 C35 C40 C44 -0.1(3) .
C1 N1 C6 C7 -83.8(2) .
C1 N1 C6 C11 91.6(2) .
C1 C2 C3 N2 12.5(4) .
C1 C2 C3 C5 -165.6(2) .
C3 N2 C18 C19 90.1(2) .
C3 N2 C18 C23 -86.3(2) .
C4 C1 C2 C3 163.8(2) .
C6 N1 C1 C2 173.16(19) .
C6 N1 C1 C4 -2.8(3) .
C6 C7 C8 C9 -1.1(3) .
C6 C7 C12 C13 127.7(2) .
C6 C7 C12 C14 -108.9(2) .
C6 C11 C15 C16 -107.4(2) .
C6 C11 C15 C17 129.9(2) .
C7 C6 C11 C10 -0.4(3) .
C7 C6 C11 C15 177.65(18) .
C7 C8 C9 C10 0.4(3) .
C8 C7 C12 C13 -51.0(3) .
C8 C7 C12 C14 72.4(2) .
C8 C9 C10 C11 0.5(3) .
C9 C10 C11 C6 -0.5(3) .
C9 C10 C11 C15 -178.5(2) .
C10 C11 C15 C16 70.6(3) .
C10 C11 C15 C17 -52.1(2) .
C11 C6 C7 C8 1.1(3) .
C11 C6 C7 C12 -177.60(18) .
C12 C7 C8 C9 177.7(2) .
C18 N2 C3 C2 -173.01(19) .
C18 N2 C3 C5 4.9(3) .
C18 C19 C20 C21 0.2(4) .
C18 C19 C24 C25 -96.4(3) .
C18 C19 C24 C26 137.4(2) .
C18 C23 C27 C28 108.3(3) .
C18 C23 C27 C29 -128.7(2) .
C19 C18 C23 C22 -3.5(3) .
C19 C18 C23 C27 176.6(2) .
C19 C20 C21 C22 -2.4(5) .
C20 C19 C24 C25 82.1(3) .
C20 C19 C24 C26 -44.1(3) .
C20 C21 C22 C23 1.7(5) .
C21 C22 C23 C18 1.3(4) .
C21 C22 C23 C27 -178.9(3) .
C22 C23 C27 C28 -71.5(3) .
C22 C23 C27 C29 51.5(3) .
C23 C18 C19 C20 2.8(3) .
C23 C18 C19 C24 -178.6(2) .
C24 C19 C20 C21 -178.3(3) .
C30 N4 C35 C36 79.2(2) .
C30 N4 C35 C40 -100.5(2) .
C30 C31 C32 N3 13.0(3) .
C30 C31 C32 C34 -166.11(19) .
C32 N3 C47 C48 -93.5(2) .
C32 N3 C47 C52 85.8(2) .
C33 C30 C31 C32 165.60(19) .
C35 N4 C30 C31 173.11(18) .
C35 N4 C30 C33 -5.1(3) .
C35 C36 C37 C38 0.6(3) .
C35 C36 C41 C42 110.3(2) .
C35 C36 C41 C43 -127.0(2) .
C35 C40 C44 C45 -158.79(19) .
C35 C40 C44 C46 77.3(2) .
C36 C35 C40 C39 0.3(3) .
C36 C35 C40 C44 -179.70(18) .
C36 C37 C38 C39 0.1(4) .
C37 C36 C41 C42 -70.3(2) .
C37 C36 C41 C43 52.4(3) .
C37 C38 C39 C40 -0.7(4) .
C38 C39 C40 C35 0.4(3) .
C38 C39 C40 C44 -179.5(2) .
C39 C40 C44 C45 21.2(3) .
C39 C40 C44 C46 -102.7(2) .
C40 C35 C36 C37 -0.8(3) .
C40 C35 C36 C41 178.53(18) .
C41 C36 C37 C38 -178.8(2) .
C47 N3 C32 C31 -165.90(17) .
C47 N3 C32 C34 13.2(2) .
C47 C48 C49 C50 -1.1(3) .
C47 C48 C53 C54 -113.97(19) .
C47 C48 C53 C55 122.91(18) .
C47 C52 C56 C57 126.2(2) .
C47 C52 C56 C58 -109.7(2) .
C48 C47 C52 C51 -1.2(3) .
C48 C47 C52 C56 176.56(18) .
C48 C49 C50 C51 -0.3(3) .
C49 C48 C53 C54 68.0(2) .
C49 C48 C53 C55 -55.1(2) .
C49 C50 C51 C52 1.0(3) .
C50 C51 C52 C47 -0.2(3) .
C50 C51 C52 C56 -178.08(19) .
C51 C52 C56 C57 -56.0(3) .
C51 C52 C56 C58 68.0(3) .
C52 C47 C48 C49 1.9(3) .
C52 C47 C48 C53 -176.21(17) .
C53 C48 C49 C50 177.06(17) .
C59A P7A C65A C66A -79.59(17) .
C59A P7A C65A C70A 99.89(19) .
C59A C60A C61A C62A 0.9(4) .
C60A C59A C64A C63A -0.4(3) .
C60A C61A C62A C63A -0.9(4) .
C61A C62A C63A C64A 0.2(4) .
C62A C63A C64A C59A 0.5(4) .
C64A C59A C60A C61A -0.3(3) .
C65A P7A C59A C60A 133.99(18) .
C65A P7A C59A C64A -41.8(2) .
C65A C66A C67A C68A 0.9(3) .
C66A C65A C70A C69A 0.5(3) .
C66A C67A C68A C69A -0.7(4) .
C67A C68A C69A C70A 0.5(4) .
C68A C69A C70A C65A -0.4(4) .
C70A C65A C66A C67A -0.8(3) .
C72 C73 C74 C73 179.6(4) 2_655
P7B C59B C60B C61B 171.3(16) .
P7B C59B C64B C63B -172.5(14) .
P7B C65B C70B C69B -170.5(13) .
P7B C65B C66B C67B 170.1(14) .
P4B P7B C59B C60B -7.0(13) .
P4B P7B C59B C64B 164.9(9) .
P4B P7B C65B C70B -109.1(9) .
P4B P7B C65B C66B 80.6(10) .
C59B P7B C65B C70B 150.4(13) .
C59B P7B C65B C66B -19.9(14) .
C59B C60B C61B C62B 0.0 .
C60B C59B C64B C63B 0.0 .
C60B C61B C62B C63B 0.0 .
C61B C62B C63B C64B 0.0 .
C62B C63B C64B C59B 0.0 .
C64B C59B C60B C61B 0.0 .
C65B P7B C59B C60B 91.5(13) .
C65B P7B C59B C64B -96.6(11) .
C65B C70B C69B C68B 0.0 .
C70B C65B C66B C67B 0.0 .
C70B C69B C68B C67B 0.0 .
C69B C68B C67B C66B 0.0 .
C68B C67B C66B C65B 0.0 .
C66B C65B C70B C69B 0.0 .

loop_
_exptl_oxdiff_crystal_face_indexfrac_h
_exptl_oxdiff_crystal_face_indexfrac_k
_exptl_oxdiff_crystal_face_indexfrac_l
_exptl_oxdiff_crystal_face_x
_exptl_oxdiff_crystal_face_y
_exptl_oxdiff_crystal_face_z
1.0000 1.0000 0.0000 0.0370 0.0943 -0.0032
1.0000 -0.0000 0.0000 0.0219 0.0042 -0.0283
-1.0000 0.0000 -0.0000 -0.0219 -0.0042 0.0283
-0.9996 -9.0000 -8.0000 -0.6041 -0.6569 -0.4975
-1.0003 -5.0000 13.0000 0.6275 -0.7120 0.3899
-16.9997 2.0000 -10.0000 -0.8996 0.3067 0.1567
-3.0000 -10.0000 5.0000 0.0620 -1.0126 0.0212
19.0001 -8.0000 -2.0000 0.1834 -0.6015 -0.8137
-11.0003 9.0000 6.0000 0.2299 0.6461 0.7623
-17.9996 -2.0000 -10.0000 -0.9819 -0.0580 0.0845
